data_2001423
loop_
_publ_author_name
'Ziller, J. W.'
'Schaber, P. M.'
'Dinan, F. J.'

_publ_section_title
;
 Structure of 5,5'-dimethylsilanediyldi(phthalic anhydride): a model
 system for aromatic polyimides
;
_journal_issue 8
_journal_name_full 'Acta Crystallographica Section C'
_journal_page_first 1430
_journal_page_last 1432
_journal_paper_doi 10.1107/S010827019300472X
_journal_volume 49
_journal_year 1993
_chemical_formula_sum 'C18 H12 O6 Si'
_chemical_formula_weight 352.4
_space_group_IT_number 2
_space_group_name_Hall '-P 1'
_space_group_name_H-M_alt 'P -1'
_symmetry_cell_setting triclinic
_symmetry_space_group_name_Hall '-P 1'
_symmetry_space_group_name_H-M 'P -1'
_cell_angle_alpha 93.285(14)
_cell_angle_beta 106.558(13)
_cell_angle_gamma 101.730(13)
_cell_formula_units_Z 2
_cell_length_a 9.0405(16)
_cell_length_b 9.1893(15)
_cell_length_c 10.6043(19)
_cell_volume 820.5(3)
_diffrn_radiation_type Mo
_diffrn_radiation_wavelength 0.710730
_exptl_absorpt_coefficient_mu 0.167
_exptl_crystal_density_diffrn 1.43
_exptl_crystal_density_meas 1.43
_exptl_crystal_F_000 364
_cod_data_source_file cr1023.cif
_cod_data_source_block cr1023a
_cod_original_cell_volume 820.5(2)
_cod_database_code 2001423

loop_
_space_group_symop_id
_space_group_symop_operation_xyz
1 x,y,z
2 -x,-y,-z

loop_
_atom_site_label
_atom_site_fract_x
_atom_site_fract_y
_atom_site_fract_z
_atom_site_U_iso_or_equiv
Si(1) .28070(10) .67250(10) .82240(10) .0423(2)
C(1) .4696(3) .7710(3) .9472(2) .0582(9)
C(2) .2009(3) .4851(3) .8650(3) .0624(10)
C(3) .1285(2) .7900(2) .8086(2) .0428(6)
C(4) .1276(2) .9094(2) .7318(2) .0477(7)
C(5) .0165(2) .9935(2) .7278(2) .0497(7)
C(6) -.0123(3) 1.1233(2) .6558(3) .0625(9)
C(7) -.1901(3) 1.0759(3) .7729(3) .0710(10)
C(8) -.0932(2) .9630(2) .7964(2) .0535(7)
C(9) -.0969(3) .8455(3) .8714(2) .0600(9)
C(10) .0142(2) .7610(3) .8759(2) .0524(8)
C(11) .3127(2) .6494(2) .6548(2) .0405(6)
C(12) .4293(2) .7519(2) .6214(2) .0436(7)
C(13) .4522(2) .7255(2) .4997(2) .0434(6)
C(14) .5655(2) .8125(2) .4396(2) .0530(8)
C(15) .4237(3) .6058(3) .2940(2) .0576(9)
C(16) .3649(2) .6015(2) .4108(2) .0459(7)
C(17) .2485(3) .4982(2) .4395(2) .0527(7)
C(18) .2242(2) .5244(2) .5613(2) .0488(7)
O(1) -.1333(2) 1.1724(2) .6922(2) .0760(7)
O(2) .0473(2) 1.1853(2) .5816(2) .0832(8)
O(3) -.2987(2) 1.0923(2) .8110(2) .0998(10)
O(4) .5449(2) .7339(2) .31710(10) .0606(6)
O(5) .6600(2) .9281(2) .4783(2) .0716(7)
O(6) .3840(2) .5210(2) .1943(2) .0828(8)
H(1A) .549(4) .712(4) .950(3) ?
H(1B) .453(3) .788(3) 1.030(3) ?
H(1C) .511(3) .865(3) .925(3) ?
H(2A) .211(3) .493(3) .959(3) ?
H(2B) .269(4) .408(4) .853(3) ?
H(2C) .097(4) .438(3) .807(3) ?
H(4) .198(3) .938(2) .685(2) ?
H(9) -.174(3) .821(3) .920(2) ?
H(10) .014(3) .675(3) .927(2) ?
H(12) .495(3) .836(3) .683(2) ?
H(17) .190(3) .410(3) .383(2) ?
H(18) .144(3) .456(3) .588(2) ?

loop_
_geom_angle_atom_site_label_1
_geom_angle_atom_site_label_2
_geom_angle_atom_site_label_3
_geom_angle
C(1) Si(1) C(2) 112.20(10)
C(2) Si(1) C(3) 109.10(10)
C(2) Si(1) C(11) 109.10(10)
Si(1) C(3) C(4) 120.9(2)
C(4) C(3) C(10) 118.1(2)
C(4) C(5) C(6) 130.1(2)
C(6) C(5) C(8) 107.9(2)
C(5) C(6) O(2) 132.2(2)
C(8) C(7) O(1) 107.5(2)
O(1) C(7) O(3) 121.4(3)
C(5) C(8) C(9) 121.1(2)
C(8) C(9) C(10) 117.1(2)
Si(1) C(11) C(12) 121.40(10)
C(12) C(11) C(18) 117.9(2)
C(12) C(13) C(14) 130.3(2)
C(14) C(13) C(16) 107.7(2)
C(13) C(14) O(5) 131.3(2)
C(16) C(15) O(4) 107.6(2)
O(4) C(15) O(6) 121.6(2)
C(13) C(16) C(17) 121.1(2)
C(16) C(17) C(18) 117.2(2)
C(6) O(1) C(7) 109.8(2)
C(1) Si(1) C(3) 109.50(10)
C(1) Si(1) C(11) 109.40(10)
C(3) Si(1) C(11) 107.30(10)
Si(1) C(3) C(10) 121.0(2)
C(3) C(4) C(5) 118.4(2)
C(4) C(5) C(8) 122.0(2)
C(5) C(6) O(1) 106.8(2)
O(1) C(6) O(2) 121.0(2)
C(8) C(7) O(3) 131.1(3)
C(5) C(8) C(7) 107.7(2)
C(7) C(8) C(9) 131.2(2)
C(3) C(10) C(9) 123.2(2)
Si(1) C(11) C(18) 120.70(10)
C(11) C(12) C(13) 118.80(10)
C(12) C(13) C(16) 122.0(2)
C(13) C(14) O(4) 107.4(2)
O(4) C(14) O(5) 121.3(2)
C(16) C(15) O(6) 130.8(2)
C(13) C(16) C(15) 107.6(2)
C(15) C(16) C(17) 131.2(2)
C(11) C(18) C(17) 123.0(2)
C(14) O(4) C(15) 109.6(2)

loop_
_geom_bond_atom_site_label_1
_geom_bond_atom_site_label_2
_geom_bond_distance
Si(1) C(1) 1.853(2)
Si(1) C(3) 1.894(2)
C(3) C(4) 1.403(3)
C(4) C(5) 1.380(3)
C(5) C(8) 1.382(3)
C(6) O(2) 1.183(3)
C(7) O(1) 1.391(3)
C(8) C(9) 1.378(3)
C(11) C(12) 1.404(3)
C(12) C(13) 1.381(3)
C(13) C(16) 1.377(2)
C(14) O(5) 1.187(2)
C(15) O(4) 1.391(3)
C(16) C(17) 1.382(3)
Si(1) C(2) 1.860(3)
Si(1) C(11) 1.888(2)
C(3) C(10) 1.407(3)
C(5) C(6) 1.480(3)
C(6) O(1) 1.404(3)
C(7) C(8) 1.476(4)
C(7) O(3) 1.195(4)
C(9) C(10) 1.381(4)
C(11) C(18) 1.409(2)
C(13) C(14) 1.480(3)
C(14) O(4) 1.395(3)
C(15) C(16) 1.480(3)
C(15) O(6) 1.195(3)
C(17) C(18) 1.386(3)
